data_1503097
loop_
_publ_author_name
'Valiulin, Roman A.'
'Arisco, Teresa M.'
'Kutateladze, Andrei G.'

_publ_section_title
;
 Strained to the limit: when a cyclobutyl moiety becomes a thermodynamic
 sink in a protolytic ring-opening of photogenerated oxetanes.
;
_journal_issue 15
_journal_name_full 'Organic letters'
_journal_page_first 3398
_journal_page_last 3401
_journal_paper_doi 10.1021/ol101297b
_journal_volume 12
_journal_year 2010
_chemical_formula_moiety 'C12 H17 Cl O'
_chemical_formula_sum 'C12 H17 Cl O'
_chemical_formula_weight 212.72
_chemical_name_common none
_chemical_name_systematic
;
R(S)-2-chlorotetracyclo[7.2.1.0^3,8^.0^4,12^]dodecan-4-ol 
;
_space_group_IT_number 148
_symmetry_cell_setting rhombohedral
_symmetry_space_group_name_Hall '-R 3'
_symmetry_space_group_name_H-M 'R -3 :H'
_atom_sites_solution_hydrogens geom
_atom_sites_solution_primary direct
_atom_sites_solution_secondary difmap
_audit_creation_method SHELXL-97
_cell_angle_alpha 90.00
_cell_angle_beta 90.00
_cell_angle_gamma 120.00
_cell_formula_units_Z 18
_cell_length_a 22.0572(3)
_cell_length_b 22.0572(3)
_cell_length_c 11.2664(2)
_cell_measurement_reflns_used 9850
_cell_measurement_temperature 100(2)
_cell_measurement_theta_max 31.47
_cell_measurement_theta_min 2.80
_cell_volume 4746.97(12)
_computing_cell_refinement 'Bruker SAINT'
_computing_data_collection 'Bruker APEX2'
_computing_data_reduction 'Bruker SAINT'
_computing_molecular_graphics 'Bruker SHELXTL'
_computing_publication_material 'Bruker SHELXTL'
_computing_structure_refinement 'SHELXL-97 (Sheldrick, 2008)'
_computing_structure_solution 'SHELXS-97 (Sheldrick, 2008)'
_diffrn_ambient_temperature 100(2)
_diffrn_detector_area_resol_mean 8.33
_diffrn_measured_fraction_theta_full 1.000
_diffrn_measured_fraction_theta_max 1.000
_diffrn_measurement_device_type 'Bruker D8 APEX II Diffractometer'
_diffrn_measurement_method '\f and \w scans'
_diffrn_radiation_monochromator graphite
_diffrn_radiation_source 'fine-focus sealed tube'
_diffrn_radiation_type MoK\a
_diffrn_radiation_wavelength 0.71073
_diffrn_reflns_av_R_equivalents 0.0196
_diffrn_reflns_av_sigmaI/netI 0.0045
_diffrn_reflns_limit_h_max 32
_diffrn_reflns_limit_h_min -32
_diffrn_reflns_limit_k_max 32
_diffrn_reflns_limit_k_min -32
_diffrn_reflns_limit_l_max 16
_diffrn_reflns_limit_l_min -16
_diffrn_reflns_number 105640
_diffrn_reflns_theta_full 31.52
_diffrn_reflns_theta_max 31.52
_diffrn_reflns_theta_min 1.85
_exptl_absorpt_coefficient_mu 0.323
_exptl_absorpt_correction_T_max 0.8817
_exptl_absorpt_correction_T_min 0.8056
_exptl_absorpt_correction_type multi-scan
_exptl_crystal_colour colourless
_exptl_crystal_density_diffrn 1.259
_exptl_crystal_density_method 'not measured'
_exptl_crystal_description diamond
_exptl_crystal_F_000 1824
_exptl_crystal_size_max 0.70
_exptl_crystal_size_mid 0.56
_exptl_crystal_size_min 0.40
_refine_diff_density_max 0.476
_refine_diff_density_min -0.234
_refine_diff_density_rms 0.053
_refine_ls_extinction_method none
_refine_ls_goodness_of_fit_ref 0.712
_refine_ls_hydrogen_treatment noref
_refine_ls_matrix_type full
_refine_ls_number_parameters 131
_refine_ls_number_reflns 3526
_refine_ls_number_restraints 0
_refine_ls_restrained_S_all 0.712
_refine_ls_R_factor_all 0.0291
_refine_ls_R_factor_gt 0.0277
_refine_ls_shift/su_max 0.011
_refine_ls_shift/su_mean 0.001
_refine_ls_structure_factor_coef Fsqd
_refine_ls_weighting_details 'calc w=1/[\s^2^(Fo^2^)+(0.2000P)^2^+1.1941P] where P=(Fo^2^+2Fc^2^)/3'
_refine_ls_weighting_scheme calc
_refine_ls_wR_factor_gt 0.1395
_refine_ls_wR_factor_ref 0.1505
_reflns_number_gt 3356
_reflns_number_total 3526
_reflns_threshold_expression >2sigma(I)
_cod_data_source_file ol101297b_si_005.cif
_cod_data_source_block rav28021_try4
_cod_depositor_comments
;
The following automatic conversions were performed:

'_symmetry_cell_setting' value 'Rhombohedral' changed to
'rhombohedral' according to
/home/saulius/struct/CIF-dictionaries/cif_core.dic dictionary named
'cif_core.dic' version 2.4.2 from 2011-04-26.

Automatic conversion script
Id: cif_fix_values 1715 2011-07-08 13:25:40Z adriana 
;
_cod_original_sg_symbol_H-M 'R-3   '
_cod_database_code 1503097

loop_
_symmetry_equiv_pos_as_xyz
'x, y, z'
'-y, x-y, z'
'-x+y, -x, z'
'x+2/3, y+1/3, z+1/3'
'-y+2/3, x-y+1/3, z+1/3'
'-x+y+2/3, -x+1/3, z+1/3'
'x+1/3, y+2/3, z+2/3'
'-y+1/3, x-y+2/3, z+2/3'
'-x+y+1/3, -x+2/3, z+2/3'
'-x, -y, -z'
'y, -x+y, -z'
'x-y, x, -z'
'-x+2/3, -y+1/3, -z+1/3'
'y+2/3, -x+y+1/3, -z+1/3'
'x-y+2/3, x+1/3, -z+1/3'
'-x+1/3, -y+2/3, -z+2/3'
'y+1/3, -x+y+2/3, -z+2/3'
'x-y+1/3, x+2/3, -z+2/3'

loop_
_atom_site_label
_atom_site_type_symbol
_atom_site_fract_x
_atom_site_fract_y
_atom_site_fract_z
_atom_site_U_iso_or_equiv
_atom_site_adp_type
_atom_site_occupancy
_atom_site_symmetry_multiplicity
_atom_site_calc_flag
_atom_site_refinement_flags
Cl1 Cl 0.297535(10) 0.890910(9) 0.606153(14) 0.01953(12) Uani 1 1 d .
C100 C 0.20207(4) 0.76699(4) 1.02192(7) 0.02050(18) Uani 1 1 d .
H10A H 0.1963 0.7771 1.1055 0.025 Uiso 1 1 calc R
H10B H 0.1554 0.7444 0.9837 0.025 Uiso 1 1 calc R
O1 O 0.31873(3) 0.77228(3) 0.71712(5) 0.01429(14) Uani 1 1 d .
C1 C 0.41514(4) 0.97104(4) 0.88855(6) 0.01601(16) Uani 1 1 d .
H1A H 0.4142 1.0117 0.8533 0.019 Uiso 1 1 calc R
H1B H 0.4644 0.9838 0.9034 0.019 Uiso 1 1 calc R
C2 C 0.37870(3) 0.90695(3) 0.80773(6) 0.01311(16) Uani 1 1 d .
H2 H 0.4089 0.9088 0.7401 0.016 Uiso 1 1 calc R
C3 C 0.35944(3) 0.84451(3) 0.89183(6) 0.01195(15) Uani 1 1 d .
H3 H 0.3988 0.8362 0.9124 0.014 Uiso 1 1 calc R
C4 C 0.29636(3) 0.78314(3) 0.82997(6) 0.01149(15) Uani 1 1 d .
C5 C 0.25653(4) 0.71278(3) 0.89433(6) 0.01528(16) Uani 1 1 d .
H5A H 0.2154 0.6807 0.8457 0.018 Uiso 1 1 calc R
H5B H 0.2873 0.6922 0.9002 0.018 Uiso 1 1 calc R
C6 C 0.23130(4) 0.71681(4) 1.01863(7) 0.02053(18) Uani 1 1 d .
H6A H 0.2708 0.7331 1.0752 0.025 Uiso 1 1 calc R
H6B H 0.1944 0.6695 1.0437 0.025 Uiso 1 1 calc R
C7 C 0.30510(4) 0.89198(3) 0.76645(6) 0.01351(16) Uani 1 1 d .
H7 H 0.2962 0.9290 0.7993 0.016 Uiso 1 1 calc R
C8 C 0.25394(3) 0.82157(3) 0.82399(6) 0.01267(15) Uani 1 1 d .
H8 H 0.2074 0.7950 0.7839 0.015 Uiso 1 1 calc R
C9 C 0.32869(3) 0.86592(3) 0.99749(6) 0.01278(15) Uani 1 1 d .
H9 H 0.3318 0.8441 1.0734 0.015 Uiso 1 1 calc R
C10 C 0.25091(3) 0.83573(3) 0.95766(6) 0.01387(15) Uani 1 1 d .
H10 H 0.2354 0.8708 0.9700 0.017 Uiso 1 1 calc R
C11 C 0.37179(4) 0.94707(4) 1.00399(6) 0.01534(16) Uani 1 1 d .
H11A H 0.3403 0.9669 1.0093 0.018 Uiso 1 1 calc R
H11B H 0.4029 0.9624 1.0742 0.018 Uiso 1 1 calc R
H100 H 0.2892(7) 0.7422(8) 0.6916(13) 0.030(3) Uiso 1 1 d .

loop_
_atom_site_aniso_label
_atom_site_aniso_U_11
_atom_site_aniso_U_22
_atom_site_aniso_U_33
_atom_site_aniso_U_23
_atom_site_aniso_U_13
_atom_site_aniso_U_12
Cl1 0.02667(15) 0.01857(14) 0.01208(16) 0.00067(5) -0.00452(5) 0.01036(8)
C100 0.0198(3) 0.0184(3) 0.0190(4) 0.0002(2) 0.0086(3) 0.0063(3)
O1 0.0139(2) 0.0147(2) 0.0123(3) -0.00318(17) 0.00214(16) 0.00567(19)
C1 0.0158(3) 0.0137(3) 0.0146(3) -0.0021(2) -0.0017(2) 0.0044(2)
C2 0.0125(3) 0.0135(3) 0.0119(3) -0.0004(2) 0.0001(2) 0.0054(2)
C3 0.0121(3) 0.0131(3) 0.0117(3) -0.0012(2) -0.0012(2) 0.0071(2)
C4 0.0121(3) 0.0124(3) 0.0107(3) -0.0005(2) 0.00103(19) 0.0066(2)
C5 0.0187(3) 0.0123(3) 0.0141(3) 0.0009(2) 0.0027(2) 0.0071(2)
C6 0.0279(4) 0.0156(3) 0.0140(3) 0.0026(2) 0.0051(3) 0.0079(3)
C7 0.0166(3) 0.0140(3) 0.0107(3) -0.0005(2) -0.0021(2) 0.0082(2)
C8 0.0116(3) 0.0139(3) 0.0132(3) -0.0010(2) -0.0009(2) 0.0069(2)
C9 0.0146(3) 0.0135(3) 0.0104(3) -0.0007(2) -0.0004(2) 0.0071(2)
C10 0.0131(3) 0.0156(3) 0.0135(3) -0.0017(2) 0.0014(2) 0.0076(2)
C11 0.0179(3) 0.0137(3) 0.0133(3) -0.0026(2) -0.0009(2) 0.0070(2)

loop_
_atom_type_symbol
_atom_type_description
_atom_type_scat_dispersion_real
_atom_type_scat_dispersion_imag
_atom_type_scat_source
C C 0.0033 0.0016 'International Tables Vol C Tables 4.2.6.8 and 6.1.1.4'
H H 0.0000 0.0000 'International Tables Vol C Tables 4.2.6.8 and 6.1.1.4'
O O 0.0106 0.0060 'International Tables Vol C Tables 4.2.6.8 and 6.1.1.4'
Cl Cl 0.1484 0.1585 'International Tables Vol C Tables 4.2.6.8 and 6.1.1.4'

loop_
_geom_angle_atom_site_label_1
_geom_angle_atom_site_label_2
_geom_angle_atom_site_label_3
_geom_angle
C6 C100 C10 111.16(6)
C6 C100 H10A 109.4
C10 C100 H10A 109.4
C6 C100 H10B 109.4
C10 C100 H10B 109.4
H10A C100 H10B 108.0
C4 O1 H100 106.4(12)
C2 C1 C11 103.65(5)
C2 C1 H1A 111.0
C11 C1 H1A 111.0
C2 C1 H1B 111.0
C11 C1 H1B 111.0
H1A C1 H1B 109.0
C1 C2 C3 104.00(6)
C1 C2 C7 112.61(5)
C3 C2 C7 101.60(5)
C1 C2 H2 112.6
C3 C2 H2 112.6
C7 C2 H2 112.6
C4 C3 C2 103.34(5)
C4 C3 C9 105.89(5)
C2 C3 C9 99.55(5)
C4 C3 H3 115.4
C2 C3 H3 115.4
C9 C3 H3 115.4
O1 C4 C5 108.86(5)
O1 C4 C3 108.34(5)
C5 C4 C3 119.03(5)
O1 C4 C8 114.08(6)
C5 C4 C8 112.24(5)
C3 C4 C8 93.80(5)
C6 C5 C4 114.64(6)
C6 C5 H5A 108.6
C4 C5 H5A 108.6
C6 C5 H5B 108.6
C4 C5 H5B 108.6
H5A C5 H5B 107.6
C5 C6 C100 111.17(6)
C5 C6 H6A 109.4
C100 C6 H6A 109.4
C5 C6 H6B 109.4
C100 C6 H6B 109.4
H6A C6 H6B 108.0
C8 C7 C2 104.46(5)
C8 C7 Cl1 113.05(5)
C2 C7 Cl1 112.32(5)
C8 C7 H7 109.0
C2 C7 H7 109.0
Cl1 C7 H7 109.0
C7 C8 C10 106.93(5)
C7 C8 C4 103.47(5)
C10 C8 C4 99.63(5)
C7 C8 H8 115.0
C10 C8 H8 115.0
C4 C8 H8 115.0
C11 C9 C3 106.10(5)
C11 C9 C10 114.41(5)
C3 C9 C10 101.72(5)
C11 C9 H9 111.4
C3 C9 H9 111.4
C10 C9 H9 111.4
C100 C10 C8 109.88(6)
C100 C10 C9 111.37(6)
C8 C10 C9 102.50(5)
C100 C10 H10 110.9
C8 C10 H10 110.9
C9 C10 H10 110.9
C1 C11 C9 105.82(5)
C1 C11 H11A 110.6
C9 C11 H11A 110.6
C1 C11 H11B 110.6
C9 C11 H11B 110.6
H11A C11 H11B 108.7

loop_
_geom_bond_atom_site_label_1
_geom_bond_atom_site_label_2
_geom_bond_distance
Cl1 C7 1.8128(7)
C100 C6 1.5350(12)
C100 C10 1.5332(10)
C100 H10A 0.9900
C100 H10B 0.9900
O1 C4 1.4268(8)
O1 H100 0.718(15)
C1 C2 1.5289(9)
C1 C11 1.5426(10)
C1 H1A 0.9900
C1 H1B 0.9900
C2 C3 1.5459(9)
C2 C7 1.5571(9)
C2 H2 1.0000
C3 C4 1.5397(9)
C3 C9 1.5556(9)
C3 H3 1.0000
C4 C5 1.5306(9)
C4 C8 1.5465(9)
C5 C6 1.5258(10)
C5 H5A 0.9900
C5 H5B 0.9900
C6 H6A 0.9900
C6 H6B 0.9900
C7 C8 1.5339(9)
C7 H7 1.0000
C8 C10 1.5463(10)
C8 H8 1.0000
C9 C11 1.5530(9)
C9 C10 1.5639(10)
C9 H9 1.0000
C10 H10 1.0000
C11 H11A 0.9900
C11 H11B 0.9900
